data_1545483
loop_
_publ_author_name
'Samba, Mohamed'
'Djerrari, Bahia'
'Minnih, Mohamed Said'
'Ramli, Youssef'
'Essassi, El Mokhtar'
'Mague, Joel T.'

_publ_section_title
;
 (4<i>Z</i>)-4-[1-(2-Aminoanilino)ethylidene]-3-methyl-1-phenyl-4,5-dihydro-1<i>H</i>-pyrazol-5-one
;
_journal_coeditor_code SJ4087
_journal_issue 2
_journal_name_full IUCrData
_journal_page_first x170256
_journal_paper_doi 10.1107/S2414314617002565
_journal_volume 2
_journal_year 2017
_chemical_formula_iupac 'C18 H18 N4 O'
_chemical_formula_moiety 'C18 H18 N4 O'
_chemical_formula_sum 'C18 H18 N4 O'
_chemical_formula_weight 306.36
_chemical_name_systematic
(4<i>Z</i>)-4-[1-(2-Aminoanilino)ethylidene]-3-methyl-1-phenyl-4,5-dihydro-1<i>H</i>-pyrazol-5-one
_space_group_crystal_system monoclinic
_space_group_IT_number 14
_space_group_name_Hall '-P 2ybc'
_space_group_name_H-M_alt 'P 1 21/c 1'
_symmetry_space_group_name_Hall '-P 2ybc'
_symmetry_space_group_name_H-M 'P 1 21/c 1'
_atom_sites_solution_hydrogens difmap
_audit_creation_method SHELXL-2014/7
_cell_angle_alpha 90
_cell_angle_beta 93.7820(10)
_cell_angle_gamma 90
_cell_formula_units_Z 4
_cell_length_a 8.6575(2)
_cell_length_b 7.17490(10)
_cell_length_c 25.3062(5)
_cell_measurement_reflns_used 8108
_cell_measurement_temperature 150(2)
_cell_measurement_theta_max 72.3914
_cell_measurement_theta_min 5.1199
_cell_volume 1568.51(5)
_computing_cell_refinement
;
<i>SAINT</i> (Bruker, 2016)
;
_computing_data_collection
;
<i>APEX3</i> (Bruker, 2016)
;
_computing_data_reduction
;
<i>SAINT</i> (Bruker, 2016)
;
_computing_molecular_graphics
;
<i>DIAMOND</i> (Brandenburg & Putz, 2012)
;
_computing_publication_material
;
<i>SHELXTL</i> (Sheldrick, 2008)
;
_computing_structure_refinement
;
<i>SHELXL2014</i> (Sheldrick, 2015<i>b</i>)
;
_computing_structure_solution
;
<i>SHELXT</i> (Sheldrick, 2015<i>a</i>)
;
_diffrn_ambient_temperature 150(2)
_diffrn_detector_area_resol_mean 10.4167
_diffrn_measured_fraction_theta_full 0.990
_diffrn_measured_fraction_theta_max 0.979
_diffrn_measurement_device_type 'Bruker D8 VENTURE PHOTON 100 CMOS'
_diffrn_measurement_method '\w scans'
_diffrn_radiation_monochromator mirror
_diffrn_radiation_type CuK\a
_diffrn_radiation_wavelength 1.54178
_diffrn_reflns_av_R_equivalents 0.0350
_diffrn_reflns_limit_h_max 10
_diffrn_reflns_limit_h_min -10
_diffrn_reflns_limit_k_max 8
_diffrn_reflns_limit_k_min -8
_diffrn_reflns_limit_l_max 30
_diffrn_reflns_limit_l_min -31
_diffrn_reflns_number 11756
_diffrn_reflns_theta_full 68.500
_diffrn_reflns_theta_max 72.385
_diffrn_reflns_theta_min 5.120
_exptl_absorpt_coefficient_mu 0.670
_exptl_absorpt_correction_T_max 0.97
_exptl_absorpt_correction_T_min 0.87
_exptl_absorpt_correction_type multi-scan
_exptl_absorpt_process_details
;
(<i>SADABS</i>; Bruker, 2016)
;
_exptl_crystal_colour colourless
_exptl_crystal_density_diffrn 1.297
_exptl_crystal_density_method 'not measured'
_exptl_crystal_description column
_exptl_crystal_F_000 648
_exptl_crystal_size_max 0.190
_exptl_crystal_size_mid 0.053
_exptl_crystal_size_min 0.046
_refine_diff_density_max 0.288
_refine_diff_density_min -0.182
_refine_ls_extinction_coef 0.0050(4)
_refine_ls_extinction_expression Fc^*^=kFc[1+0.001xFc^2^\l^3^/sin(2\q)]^-1/4^
_refine_ls_extinction_method
;
<i>SHELXL2014</i> (Sheldrick, 2015<i>b</i>)
;
_refine_ls_goodness_of_fit_ref 1.039
_refine_ls_hydrogen_treatment refall
_refine_ls_matrix_type full
_refine_ls_number_parameters 281
_refine_ls_number_reflns 3032
_refine_ls_number_restraints 0
_refine_ls_restrained_S_all 1.039
_refine_ls_R_factor_all 0.0453
_refine_ls_R_factor_gt 0.0379
_refine_ls_shift/su_max 0.000
_refine_ls_shift/su_mean 0.000
_refine_ls_structure_factor_coef Fsqd
_refine_ls_weighting_details 'w=1/[\s^2^(Fo^2^)+(0.0455P)^2^+0.4468P] where P=(Fo^2^+2Fc^2^)/3'
_refine_ls_weighting_scheme calc
_refine_ls_wR_factor_gt 0.0908
_refine_ls_wR_factor_ref 0.0960
_reflns_number_gt 2596
_reflns_number_total 3032
_reflns_threshold_expression 'I > 2\s(I)'
_cod_data_source_file sj4087sup1.cif
_cod_data_source_block I
_cod_database_code 1545483
_shelx_space_group_comment
;
The symmetry employed for this shelxl refinement is uniquely defined
by the following loop, which should always be used as a source of
symmetry information in preference to the above space-group names.
They are only intended as comments.
;
_shelx_estimated_absorpt_t_min 0.883
_shelx_estimated_absorpt_t_max 0.970

loop_
_space_group_symop_operation_xyz
'x, y, z'
'-x, y+1/2, -z+1/2'
'-x, -y, -z'
'x, -y-1/2, z-1/2'

loop_
_atom_site_type_symbol
_atom_site_label
_atom_site_fract_x
_atom_site_fract_y
_atom_site_fract_z
_atom_site_U_iso_or_equiv
_atom_site_adp_type
_atom_site_calc_flag
_atom_site_occupancy
O O1 0.23306(10) 0.69400(14) 0.45467(4) 0.0305(2) Uani d 1
N N1 0.48083(12) 0.71074(15) 0.42251(4) 0.0248(2) Uani d 1
N N2 0.63327(12) 0.73552(16) 0.44323(4) 0.0270(3) Uani d 1
N N3 0.25320(13) 0.75094(16) 0.56022(4) 0.0276(3) Uani d 1
C C1 0.62652(14) 0.75905(17) 0.49448(5) 0.0248(3) Uani d 1
C C2 0.47020(14) 0.74833(17) 0.50980(5) 0.0234(3) Uani d 1
C C3 0.37694(14) 0.71531(17) 0.46141(5) 0.0241(3) Uani d 1
H H3 0.203(2) 0.721(2) 0.5265(7) 0.044(5) Uiso d 1
C C4 0.45262(15) 0.68737(17) 0.36708(5) 0.0258(3) Uani d 1
H H4A 0.132(2) 0.447(3) 0.5721(8) 0.051(5) Uiso d 1
H H4B -0.032(2) 0.404(3) 0.5913(8) 0.057(6) Uiso d 1
N N4 0.05992(15) 0.47138(18) 0.59596(6) 0.0405(3) Uani d 1
C C5 0.30760(17) 0.7256(2) 0.34286(5) 0.0316(3) Uani d 1
H H5 0.221(2) 0.771(2) 0.3632(7) 0.040(4) Uiso d 1
C C6 0.28126(19) 0.6947(2) 0.28880(6) 0.0406(4) Uani d 1
H H6 0.179(2) 0.722(3) 0.2718(7) 0.047(5) Uiso d 1
C C7 0.3984(2) 0.6291(3) 0.25907(6) 0.0451(4) Uani d 1
H H7 0.379(2) 0.604(3) 0.2209(8) 0.057(5) Uiso d 1
C C8 0.5442(2) 0.5994(2) 0.28307(6) 0.0417(4) Uani d 1
H H8 0.631(2) 0.552(3) 0.2629(7) 0.052(5) Uiso d 1
C C9 0.57317(17) 0.6281(2) 0.33724(6) 0.0332(3) Uani d 1
H H9 0.680(2) 0.607(2) 0.3542(6) 0.037(4) Uiso d 1
C C10 0.77427(16) 0.7937(2) 0.52661(6) 0.0338(3) Uani d 1
H H10A 0.769(2) 0.910(3) 0.5479(7) 0.045(5) Uiso d 1
H H10B 0.795(2) 0.693(3) 0.5525(8) 0.054(5) Uiso d 1
H H10C 0.862(2) 0.799(3) 0.5015(8) 0.049(5) Uiso d 1
C C11 0.50207(16) 0.8055(2) 0.60909(5) 0.0294(3) Uani d 1
H H11A 0.450(2) 0.766(3) 0.6404(8) 0.056(5) Uiso d 1
H H11B 0.601(2) 0.738(3) 0.6094(8) 0.054(5) Uiso d 1
H H11C 0.527(2) 0.938(3) 0.6128(8) 0.063(6) Uiso d 1
C C12 0.40601(15) 0.76834(17) 0.55887(5) 0.0242(3) Uani d 1
C C13 0.16041(15) 0.78645(19) 0.60397(5) 0.0266(3) Uani d 1
C C14 0.05963(14) 0.64562(19) 0.61874(5) 0.0284(3) Uani d 1
C C15 -0.04064(16) 0.6879(2) 0.65830(6) 0.0341(3) Uani d 1
H H15 -0.113(2) 0.588(3) 0.6692(7) 0.045(5) Uiso d 1
C C16 -0.04014(16) 0.8615(2) 0.68174(6) 0.0366(3) Uani d 1
H H16 -0.112(2) 0.889(3) 0.7101(7) 0.046(5) Uiso d 1
C C17 0.06066(17) 0.9995(2) 0.66678(6) 0.0367(3) Uani d 1
H H17 0.062(2) 1.130(3) 0.6819(7) 0.050(5) Uiso d 1
C C18 0.15980(16) 0.9615(2) 0.62736(5) 0.0325(3) Uani d 1
H H18 0.2297(18) 1.060(2) 0.6150(6) 0.037(4) Uiso d 1

loop_
_atom_site_aniso_label
_atom_site_aniso_U_11
_atom_site_aniso_U_22
_atom_site_aniso_U_33
_atom_site_aniso_U_12
_atom_site_aniso_U_13
_atom_site_aniso_U_23
O1 0.0219(4) 0.0418(6) 0.0276(5) -0.0053(4) 0.0004(3) -0.0017(4)
N1 0.0222(5) 0.0283(6) 0.0236(5) -0.0018(4) 0.0002(4) 0.0002(4)
N2 0.0223(5) 0.0285(6) 0.0301(6) -0.0015(4) 0.0006(4) 0.0002(5)
N3 0.0266(6) 0.0329(6) 0.0232(5) -0.0051(5) 0.0022(4) -0.0021(5)
C1 0.0243(6) 0.0210(6) 0.0289(6) -0.0004(5) -0.0003(5) 0.0008(5)
C2 0.0244(6) 0.0215(6) 0.0243(6) -0.0010(5) -0.0002(5) 0.0003(5)
C3 0.0244(6) 0.0226(6) 0.0253(6) -0.0015(5) 0.0016(5) 0.0010(5)
C4 0.0325(7) 0.0213(6) 0.0235(6) -0.0048(5) 0.0025(5) 0.0009(5)
N4 0.0266(6) 0.0327(7) 0.0626(9) -0.0049(5) 0.0061(6) -0.0072(6)
C5 0.0326(7) 0.0354(8) 0.0267(6) -0.0071(6) 0.0006(5) 0.0046(6)
C6 0.0432(8) 0.0506(9) 0.0274(7) -0.0149(7) -0.0036(6) 0.0073(7)
C7 0.0627(10) 0.0494(10) 0.0233(7) -0.0182(8) 0.0034(7) 0.0001(7)
C8 0.0562(10) 0.0385(9) 0.0321(7) -0.0047(7) 0.0146(7) -0.0037(7)
C9 0.0386(8) 0.0292(7) 0.0323(7) 0.0000(6) 0.0067(6) -0.0004(6)
C10 0.0249(7) 0.0394(8) 0.0363(7) -0.0009(6) -0.0041(6) -0.0039(7)
C11 0.0323(7) 0.0300(7) 0.0254(6) -0.0018(6) -0.0021(5) -0.0013(6)
C12 0.0275(6) 0.0193(6) 0.0257(6) -0.0019(5) 0.0010(5) 0.0017(5)
C13 0.0243(6) 0.0328(7) 0.0229(6) -0.0019(5) 0.0014(5) 0.0021(5)
C14 0.0218(6) 0.0303(7) 0.0324(7) -0.0008(5) -0.0032(5) 0.0045(6)
C15 0.0246(6) 0.0406(8) 0.0375(7) -0.0016(6) 0.0038(5) 0.0093(6)
C16 0.0305(7) 0.0493(9) 0.0309(7) 0.0033(6) 0.0075(6) 0.0031(7)
C17 0.0374(8) 0.0386(8) 0.0345(7) 0.0002(6) 0.0060(6) -0.0040(7)
C18 0.0337(7) 0.0328(7) 0.0316(7) -0.0057(6) 0.0061(6) -0.0009(6)

loop_
_atom_type_symbol
_atom_type_description
_atom_type_scat_dispersion_real
_atom_type_scat_dispersion_imag
_atom_type_scat_source
C C 0.0181 0.0091 'International Tables Vol C Tables 4.2.6.8 and 6.1.1.4'
H H 0.0000 0.0000 'International Tables Vol C Tables 4.2.6.8 and 6.1.1.4'
N N 0.0311 0.0180 'International Tables Vol C Tables 4.2.6.8 and 6.1.1.4'
O O 0.0492 0.0322 'International Tables Vol C Tables 4.2.6.8 and 6.1.1.4'

loop_
_geom_angle_atom_site_label_1
_geom_angle_atom_site_label_2
_geom_angle_atom_site_label_3
_geom_angle
C3 N1 N2 111.94(10)
C3 N1 C4 129.21(11)
N2 N1 C4 118.84(10)
C1 N2 N1 106.51(10)
C12 N3 C13 127.72(11)
C12 N3 H3 112.9(11)
C13 N3 H3 119.2(11)
N2 C1 C2 111.37(11)
N2 C1 C10 117.88(12)
C2 C1 C10 130.74(12)
C12 C2 C1 132.12(12)
C12 C2 C3 122.50(11)
C1 C2 C3 105.35(11)
O1 C3 N1 126.09(11)
O1 C3 C2 129.10(11)
N1 C3 C2 104.81(10)
C5 C4 C9 120.57(13)
C5 C4 N1 120.36(12)
C9 C4 N1 119.06(12)
C14 N4 H4A 118.0(13)
C14 N4 H4B 120.0(12)
H4A N4 H4B 115.7(17)
C4 C5 C6 119.22(14)
C4 C5 H5 121.8(10)
C6 C5 H5 118.9(10)
C7 C6 C5 120.70(15)
C7 C6 H6 120.2(11)
C5 C6 H6 119.1(11)
C8 C7 C6 119.64(14)
C8 C7 H7 119.9(11)
C6 C7 H7 120.5(11)
C7 C8 C9 120.70(14)
C7 C8 H8 121.8(11)
C9 C8 H8 117.5(11)
C8 C9 C4 119.05(14)
C8 C9 H9 119.9(9)
C4 C9 H9 121.1(9)
C1 C10 H10A 111.7(10)
C1 C10 H10B 110.7(12)
H10A C10 H10B 105.5(15)
C1 C10 H10C 108.2(11)
H10A C10 H10C 111.5(14)
H10B C10 H10C 109.2(15)
C12 C11 H11A 112.0(12)
C12 C11 H11B 110.7(11)
H11A C11 H11B 107.4(16)
C12 C11 H11C 111.3(12)
H11A C11 H11C 108.4(16)
H11B C11 H11C 106.8(16)
N3 C12 C2 117.79(11)
N3 C12 C11 119.49(11)
C2 C12 C11 122.72(12)
C18 C13 C14 121.23(12)
C18 C13 N3 120.55(12)
C14 C13 N3 117.93(12)
N4 C14 C15 120.93(13)
N4 C14 C13 121.64(13)
C15 C14 C13 117.42(13)
C16 C15 C14 121.21(13)
C16 C15 H15 120.8(10)
C14 C15 H15 118.0(10)
C15 C16 C17 120.71(13)
C15 C16 H16 120.0(11)
C17 C16 H16 119.3(11)
C18 C17 C16 119.10(14)
C18 C17 H17 117.6(10)
C16 C17 H17 123.2(10)
C17 C18 C13 120.32(13)
C17 C18 H18 120.3(9)
C13 C18 H18 119.4(9)

loop_
_geom_bond_atom_site_label_1
_geom_bond_atom_site_label_2
_geom_bond_distance
O1 C3 1.2554(15)
N1 C3 1.3769(16)
N1 N2 1.3990(15)
N1 C4 1.4178(16)
N2 C1 1.3132(17)
N3 C12 1.3316(17)
N3 C13 1.4330(16)
N3 H3 0.955(18)
C1 C2 1.4342(17)
C1 C10 1.4906(18)
C2 C12 1.4007(17)
C2 C3 1.4413(17)
C4 C5 1.3878(19)
C4 C9 1.3945(19)
N4 C14 1.3768(19)
N4 H4A 0.92(2)
N4 H4B 0.93(2)
C5 C6 1.390(2)
C5 H5 0.991(17)
C6 C7 1.385(2)
C6 H6 0.976(19)
C7 C8 1.380(2)
C7 H7 0.985(19)
C8 C9 1.392(2)
C8 H8 0.999(19)
C9 H9 1.008(17)
C10 H10A 0.99(2)
C10 H10B 0.98(2)
C10 H10C 1.021(19)
C11 C12 1.4962(18)
C11 H11A 0.98(2)
C11 H11B 0.99(2)
C11 H11C 0.98(2)
C13 C18 1.388(2)
C13 C14 1.4017(18)
C14 C15 1.4007(19)
C15 C16 1.380(2)
C15 H15 1.000(18)
C16 C17 1.389(2)
C16 H16 1.002(18)
C17 C18 1.385(2)
C17 H17 1.01(2)
C18 H18 0.997(17)

loop_
_geom_hbond_atom_site_label_D
_geom_hbond_atom_site_label_H
_geom_hbond_atom_site_label_A
_geom_hbond_site_symmetry_A
_geom_hbond_distance_DH
_geom_hbond_distance_HA
_geom_hbond_distance_DA
_geom_hbond_angle_DHA
N3 H3 O1 . 0.955(18) 1.863(18) 2.6965(14) 144.3(15)
N4 H4A N2 3_666 0.92(2) 2.47(2) 3.2542(17) 144.1(16)
N4 H4B O1 3_566 0.93(2) 2.14(2) 3.0090(16) 153.3(17)
C9 H9 N4 3_666 1.008(17) 2.567(17) 3.571(2) 173.7(13)
C11 H11C N1 3_676 0.98(2) 2.68(2) 3.5669(19) 152.0(16)
C18 H18 N2 3_676 0.997(17) 2.439(17) 3.3984(18) 161.2(13)

loop_
_geom_torsion_atom_site_label_1
_geom_torsion_atom_site_label_2
_geom_torsion_atom_site_label_3
_geom_torsion_atom_site_label_4
_geom_torsion
C3 N1 N2 C1 -1.13(14)
C4 N1 N2 C1 178.18(11)
N1 N2 C1 C2 0.78(14)
N1 N2 C1 C10 -178.48(12)
N2 C1 C2 C12 -178.39(13)
C10 C1 C2 C12 0.7(2)
N2 C1 C2 C3 -0.19(14)
C10 C1 C2 C3 178.94(14)
N2 N1 C3 O1 -178.75(12)
C4 N1 C3 O1 2.0(2)
N2 N1 C3 C2 0.99(14)
C4 N1 C3 C2 -178.23(12)
C12 C2 C3 O1 -2.3(2)
C1 C2 C3 O1 179.25(13)
C12 C2 C3 N1 177.93(11)
C1 C2 C3 N1 -0.48(13)
C3 N1 C4 C5 21.3(2)
N2 N1 C4 C5 -157.89(12)
C3 N1 C4 C9 -159.63(13)
N2 N1 C4 C9 21.19(17)
C9 C4 C5 C6 3.4(2)
N1 C4 C5 C6 -177.52(13)
C4 C5 C6 C7 -1.0(2)
C5 C6 C7 C8 -1.9(3)
C6 C7 C8 C9 2.4(3)
C7 C8 C9 C4 0.1(2)
C5 C4 C9 C8 -3.0(2)
N1 C4 C9 C8 177.95(13)
C13 N3 C12 C2 -172.18(12)
C13 N3 C12 C11 8.6(2)
C1 C2 C12 N3 179.71(13)
C3 C2 C12 N3 1.77(18)
C1 C2 C12 C11 -1.1(2)
C3 C2 C12 C11 -179.04(12)
C12 N3 C13 C18 58.78(19)
C12 N3 C13 C14 -127.44(14)
C18 C13 C14 N4 -179.68(13)
N3 C13 C14 N4 6.59(19)
C18 C13 C14 C15 -0.54(19)
N3 C13 C14 C15 -174.28(12)
N4 C14 C15 C16 179.20(13)
C13 C14 C15 C16 0.1(2)
C14 C15 C16 C17 -0.2(2)
C15 C16 C17 C18 0.8(2)
C16 C17 C18 C13 -1.3(2)
C14 C13 C18 C17 1.2(2)
N3 C13 C18 C17 174.77(13)

_cod_database_fobs_code 1545483
